data_9014377
loop_
_publ_author_name
'Oftedal, I.'

_publ_section_title
;
 Uber die Kristallstrukturen der verbindungen RuS2, OsS2, MnTe2 und AuSb2.
 Mit einem Anhang uber die Gitterkonstant von Pyrit
;
_journal_name_full 'Zeitschrift fur Physikalische Chemie'
_journal_page_first 291
_journal_page_last 299
_journal_volume 135
_journal_year 1928
_chemical_formula_sum 'Ru S2'
_chemical_name_mineral Laurite
_space_group_IT_number 205
_symmetry_space_group_name_Hall '-P 2ac 2ab 3'
_symmetry_space_group_name_H-M 'P a -3'
_cell_angle_alpha 90
_cell_angle_beta 90
_cell_angle_gamma 90
_cell_length_a 5.57
_cell_length_b 5.57
_cell_length_c 5.57
_cell_formula_units_Z 4
_cell_volume 172.809
_database_code_amcsd 0017724
_exptl_crystal_density_diffrn 6.350
_cod_original_sg_symbol_H-M 'P a 3'
_cod_database_code 9014377

loop_
_space_group_symop_operation_xyz
x,y,z
1/2+z,x,1/2-y
z,1/2-x,1/2+y
1/2-z,1/2+x,y
-z,-x,-y
1/2+y,1/2-z,-x
1/2-y,-z,1/2+x
-y,1/2+z,1/2-x
y,z,x
x,1/2-y,1/2+z
1/2-x,1/2+y,z
1/2+x,y,1/2-z
-x,-y,-z
1/2-z,-x,1/2+y
-z,1/2+x,1/2-y
1/2+z,1/2-x,-y
z,x,y
1/2-y,1/2+z,x
1/2+y,z,1/2-x
y,1/2-z,1/2+x
-y,-z,-x
-x,1/2+y,1/2-z
1/2+x,1/2-y,-z
1/2-x,-y,1/2+z

loop_
_atom_site_label
_atom_site_fract_x
_atom_site_fract_y
_atom_site_fract_z
Ru 0.00000 0.00000 0.00000
S 0.62500 0.62500 0.62500

loop_
_cod_related_entry_id
_cod_related_entry_database
_cod_related_entry_code
1 AMCSD 0017724
